data_4089508
loop_
_publ_author_name
'Honz\'i\<cek, Jan'
'Vinkl\'arek, Jarom\'ir'
'Erben, Milan'
'Lodinsk\'y, Jakub'
'Dost\'al, Libor'
'Pad\<elkov\'a, Zde\<nka'

_publ_section_title
;
 Toward the Synthesis of Indenyl Molybdenum Compound
 [(\h3-Ind)(\h5-Cp)Mo(CO)2]: Modified Compounds and Structure of a
 Previously Unrecognized Intermediate
;
_journal_issue 12
_journal_name_full Organometallics
_journal_page_first 3502
_journal_paper_doi 10.1021/om400305z
_journal_volume 32
_journal_year 2013
_chemical_formula_moiety 'C18 H14 Mo O4'
_chemical_formula_sum 'C18 H14 Mo O4'
_chemical_formula_weight 390.23
_space_group_IT_number 14
_space_group_name_Hall '-P 2ybc'
_space_group_name_H-M_alt 'P 1 21/c 1'
_symmetry_cell_setting monoclinic
_symmetry_space_group_name_Hall '-P 2ybc'
_symmetry_space_group_name_H-M 'P 1 21/c 1'
_atom_sites_solution_hydrogens geom
_atom_sites_solution_primary direct
_atom_sites_solution_secondary difmap
_audit_creation_method SHELXL-97
_cell_angle_alpha 90
_cell_angle_beta 112.192(4)
_cell_angle_gamma 90
_cell_formula_units_Z 4
_cell_length_a 13.3410(6)
_cell_length_b 6.2910(4)
_cell_length_c 19.7231(7)
_cell_measurement_reflns_used 11500
_cell_measurement_temperature 150(1)
_cell_measurement_theta_max 27.5
_cell_measurement_theta_min 1
_cell_volume 1532.70(14)
_computing_cell_refinement 'COLLECT and DENZO'
_computing_data_collection 'COLLECT (Hooft, 1998) and DENZO (Otwinowski & Minor, 1997)'
_computing_data_reduction 'COLLECT and DENZO'
_computing_molecular_graphics 'PLATON (Spek, 2003)'
_computing_publication_material 'SHELXL-97 (Sheldrick, 2008)'
_computing_structure_refinement 'SHELXL-97 (Sheldrick, 1997)'
_computing_structure_solution 'SIR92 (Altomare et al., 1994)'
_diffrn_ambient_temperature 150(1)
_diffrn_detector_area_resol_mean 9.091
_diffrn_measured_fraction_theta_full 0.983
_diffrn_measured_fraction_theta_max 0.983
_diffrn_measurement_device_type 'Bruker Nonius KappaCCD area detector'
_diffrn_measurement_method '\f and \w scans to fill the Ewald sphere'
_diffrn_radiation_monochromator graphite
_diffrn_radiation_source 'fine-focus sealed tube'
_diffrn_radiation_type MoK\a
_diffrn_radiation_wavelength 0.71073
_diffrn_reflns_av_R_equivalents 0.0251
_diffrn_reflns_av_sigmaI/netI 0.0238
_diffrn_reflns_limit_h_max 17
_diffrn_reflns_limit_h_min -17
_diffrn_reflns_limit_k_max 7
_diffrn_reflns_limit_k_min -8
_diffrn_reflns_limit_l_max 25
_diffrn_reflns_limit_l_min -23
_diffrn_reflns_number 11440
_diffrn_reflns_theta_full 27.50
_diffrn_reflns_theta_max 27.50
_diffrn_reflns_theta_min 1.65
_diffrn_standards_number 0
_exptl_absorpt_coefficient_mu 0.873
_exptl_absorpt_correction_T_max 0.907
_exptl_absorpt_correction_T_min 0.826
_exptl_absorpt_correction_type integration
_exptl_absorpt_process_details
;
Gaussian integration (Coppens, 1970)
;
_exptl_crystal_colour red
_exptl_crystal_density_diffrn 1.691
_exptl_crystal_density_method 'not measured'
_exptl_crystal_description block
_exptl_crystal_F_000 784
_exptl_crystal_size_max 0.28
_exptl_crystal_size_mid 0.23
_exptl_crystal_size_min 0.16
_refine_diff_density_max 0.409
_refine_diff_density_min -0.618
_refine_diff_density_rms 0.082
_refine_ls_extinction_method none
_refine_ls_goodness_of_fit_ref 1.109
_refine_ls_hydrogen_treatment constr
_refine_ls_matrix_type full
_refine_ls_number_parameters 208
_refine_ls_number_reflns 3458
_refine_ls_number_restraints 0
_refine_ls_restrained_S_all 1.109
_refine_ls_R_factor_all 0.0338
_refine_ls_R_factor_gt 0.0248
_refine_ls_shift/su_max 0.001
_refine_ls_shift/su_mean 0.000
_refine_ls_structure_factor_coef Fsqd
_refine_ls_weighting_details 'calc w=1/[\s^2^(Fo^2^)+(0.0178P)^2^+1.8053P] where P=(Fo^2^+2Fc^2^)/3'
_refine_ls_weighting_scheme calc
_refine_ls_wR_factor_gt 0.0528
_refine_ls_wR_factor_ref 0.0587
_reflns_number_gt 2937
_reflns_number_total 3458
_reflns_threshold_expression >2sigma(I)
_cod_data_source_file om400305z_si_002.cif
_cod_data_source_block 14
_cod_original_sg_symbol_H-M 'P 21/c'
_cod_database_code 4089508

loop_
_symmetry_equiv_pos_as_xyz
'x, y, z'
'-x, y+1/2, -z+1/2'
'-x, -y, -z'
'x, -y-1/2, z-1/2'

loop_
_atom_site_label
_atom_site_type_symbol
_atom_site_fract_x
_atom_site_fract_y
_atom_site_fract_z
_atom_site_U_iso_or_equiv
_atom_site_adp_type
_atom_site_occupancy
_atom_site_symmetry_multiplicity
_atom_site_calc_flag
_atom_site_refinement_flags
Mo1 Mo 0.282001(13) 0.25773(3) 0.042025(9) 0.01389(6) Uani 1 1 d .
O1 O 0.03667(17) 0.3186(3) -0.15417(9) 0.0405(5) Uani 1 1 d .
C5 C 0.14505(16) 0.4911(4) 0.03844(12) 0.0202(4) Uani 1 1 d .
H5 H 0.1585 0.6365 0.0405 0.024 Uiso 1 1 d R
C15 C 0.31956(18) -0.1744(4) 0.20449(12) 0.0216(4) Uani 1 1 d .
H15 H 0.3067 -0.3110 0.1851 0.026 Uiso 1 1 d R
C11 C 0.38211(16) 0.1884(3) 0.20292(11) 0.0180(4) Uani 1 1 d .
C8 C 0.39518(17) -0.0234(4) 0.11048(11) 0.0206(4) Uani 1 1 d .
H8 H 0.3801 -0.1305 0.0755 0.025 Uiso 1 1 d R
C3 C 0.13170(17) 0.1482(4) 0.07299(12) 0.0230(5) Uani 1 1 d .
H3 H 0.1331 0.0295 0.1014 0.028 Uiso 1 1 d R
O2 O 0.08800(13) 0.6442(3) -0.10691(8) 0.0266(4) Uani 1 1 d .
O3 O 0.31068(17) 0.0273(3) -0.08946(10) 0.0384(5) Uani 1 1 d .
O4 O 0.38840(15) 0.6041(3) -0.02132(10) 0.0309(4) Uani 1 1 d .
C16 C 0.36209(16) -0.0196(3) 0.17336(11) 0.0176(4) Uani 1 1 d .
C17 C 0.30252(19) 0.1073(4) -0.03989(12) 0.0228(5) Uani 1 1 d .
C18 C 0.35169(17) 0.4776(3) 0.00423(12) 0.0199(4) Uani 1 1 d .
C14 C 0.29598(19) -0.1213(4) 0.26548(13) 0.0269(5) Uani 1 1 d .
H14 H 0.2677 -0.2240 0.2872 0.032 Uiso 1 1 d R
C4 C 0.15730(17) 0.3574(4) 0.09875(12) 0.0213(5) Uani 1 1 d .
H4 H 0.1787 0.4007 0.1473 0.026 Uiso 1 1 d R
C9 C 0.45426(17) 0.1643(4) 0.11263(12) 0.0215(5) Uani 1 1 d .
H9 H 0.5018 0.1874 0.0890 0.026 Uiso 1 1 d R
C10 C 0.42696(17) 0.3114(4) 0.15761(11) 0.0189(4) Uani 1 1 d .
H10 H 0.4360 0.4581 0.1584 0.023 Uiso 1 1 d R
C12 C 0.35745(18) 0.2403(4) 0.26326(11) 0.0223(4) Uani 1 1 d .
H12 H 0.3692 0.3770 0.2826 0.027 Uiso 1 1 d R
C13 C 0.3143(2) 0.0824(4) 0.29394(12) 0.0272(5) Uani 1 1 d .
H13 H 0.2979 0.1146 0.3346 0.033 Uiso 1 1 d R
C6 C 0.07480(18) 0.4352(4) -0.10225(12) 0.0239(5) Uani 1 1 d .
C2 C 0.10303(17) 0.1493(4) -0.00376(12) 0.0224(5) Uani 1 1 d .
H2 H 0.0842 0.0313 -0.0344 0.027 Uiso 1 1 d R
C1 C 0.10862(17) 0.3642(4) -0.02569(12) 0.0193(4) Uani 1 1 d .
C7 C 0.0492(2) 0.7301(5) -0.18049(13) 0.0349(6) Uani 1 1 d .
H7A H 0.0838 0.6579 -0.2087 0.042 Uiso 1 1 d R
H7B H 0.0658 0.8791 -0.1784 0.042 Uiso 1 1 d R
H7C H -0.0277 0.7106 -0.2031 0.042 Uiso 1 1 d R

loop_
_atom_site_aniso_label
_atom_site_aniso_U_11
_atom_site_aniso_U_22
_atom_site_aniso_U_33
_atom_site_aniso_U_23
_atom_site_aniso_U_13
_atom_site_aniso_U_12
Mo1 0.01371(9) 0.01506(10) 0.01297(9) -0.00004(7) 0.00512(6) 0.00023(7)
O1 0.0545(12) 0.0386(10) 0.0186(8) -0.0031(8) 0.0027(8) -0.0014(10)
C5 0.0156(9) 0.0231(11) 0.0216(11) -0.0003(9) 0.0066(8) 0.0046(9)
C15 0.0236(11) 0.0167(10) 0.0214(11) 0.0020(8) 0.0050(9) -0.0007(9)
C11 0.0143(9) 0.0200(10) 0.0162(10) 0.0004(8) 0.0020(8) 0.0006(8)
C8 0.0235(11) 0.0214(11) 0.0157(10) 0.0005(8) 0.0060(8) 0.0063(9)
C3 0.0140(10) 0.0315(12) 0.0235(11) 0.0067(10) 0.0071(8) -0.0015(9)
O2 0.0287(8) 0.0298(9) 0.0189(8) 0.0049(7) 0.0064(7) 0.0024(7)
O3 0.0656(13) 0.0309(10) 0.0257(9) 0.0000(8) 0.0253(9) 0.0109(9)
O4 0.0417(10) 0.0236(9) 0.0368(10) 0.0042(7) 0.0254(8) -0.0024(8)
C16 0.0172(10) 0.0184(10) 0.0154(10) 0.0018(8) 0.0039(8) 0.0039(8)
C17 0.0309(12) 0.0180(10) 0.0212(11) 0.0045(9) 0.0117(9) 0.0045(9)
C18 0.0219(10) 0.0191(10) 0.0197(10) -0.0016(8) 0.0092(9) 0.0034(9)
C14 0.0263(12) 0.0305(13) 0.0258(12) 0.0112(10) 0.0121(10) 0.0020(10)
C4 0.0146(10) 0.0336(12) 0.0172(10) -0.0002(9) 0.0077(8) 0.0038(9)
C9 0.0155(10) 0.0282(12) 0.0204(11) 0.0060(9) 0.0065(8) 0.0053(9)
C10 0.0170(10) 0.0198(10) 0.0164(10) 0.0012(8) 0.0024(8) -0.0011(8)
C12 0.0263(11) 0.0216(11) 0.0164(10) -0.0019(9) 0.0051(8) 0.0041(10)
C13 0.0297(12) 0.0370(14) 0.0182(11) 0.0051(10) 0.0129(9) 0.0092(11)
C6 0.0193(10) 0.0311(12) 0.0189(11) 0.0004(9) 0.0046(9) 0.0031(10)
C2 0.0137(10) 0.0277(12) 0.0238(11) -0.0023(9) 0.0050(9) -0.0052(9)
C1 0.0137(9) 0.0244(11) 0.0180(10) 0.0002(9) 0.0039(8) 0.0013(9)
C7 0.0378(14) 0.0427(15) 0.0235(12) 0.0125(11) 0.0109(10) 0.0059(12)

loop_
_atom_type_symbol
_atom_type_description
_atom_type_scat_dispersion_real
_atom_type_scat_dispersion_imag
_atom_type_scat_source
C C 0.0033 0.0016 'International Tables Vol C Tables 4.2.6.8 and 6.1.1.4'
H H 0.0000 0.0000 'International Tables Vol C Tables 4.2.6.8 and 6.1.1.4'
O O 0.0106 0.0060 'International Tables Vol C Tables 4.2.6.8 and 6.1.1.4'
Mo Mo -1.6832 0.6857 'International Tables Vol C Tables 4.2.6.8 and 6.1.1.4'

loop_
_exptl_crystal_face_index_h
_exptl_crystal_face_index_k
_exptl_crystal_face_index_l
_exptl_crystal_face_perp_dist
0 0 -1 0.079
0 0 1 0.057
-1 0 0 0.062
1 0 0 0.107
0 1 0 0.140
0 -1 0 0.110
-1 0 1 0.070
1 0 -1 0.109
1 0 1 0.075

loop_
_geom_angle_atom_site_label_1
_geom_angle_atom_site_label_2
_geom_angle_atom_site_label_3
_geom_angle
C18 Mo1 C17 78.21(9)
C18 Mo1 C9 84.29(9)
C17 Mo1 C9 87.52(9)
C18 Mo1 C1 95.24(8)
C17 Mo1 C1 94.84(9)
C9 Mo1 C1 177.45(8)
C18 Mo1 C2 128.77(9)
C17 Mo1 C2 88.90(9)
C9 Mo1 C2 145.06(8)
C1 Mo1 C2 36.18(8)
C18 Mo1 C5 91.31(8)
C17 Mo1 C5 128.83(8)
C9 Mo1 C5 141.69(8)
C1 Mo1 C5 35.77(8)
C2 Mo1 C5 59.40(8)
C18 Mo1 C8 116.61(8)
C17 Mo1 C8 81.62(8)
C9 Mo1 C8 35.19(8)
C1 Mo1 C8 146.14(8)
C2 Mo1 C8 109.97(8)
C5 Mo1 C8 143.89(8)
C18 Mo1 C10 86.22(8)
C17 Mo1 C10 122.30(9)
C9 Mo1 C10 35.39(8)
C1 Mo1 C10 142.11(8)
C2 Mo1 C10 139.23(8)
C5 Mo1 C10 106.45(7)
C8 Mo1 C10 56.92(8)
C18 Mo1 C3 148.99(8)
C17 Mo1 C3 117.11(9)
C9 Mo1 C3 121.18(8)
C1 Mo1 C3 58.47(8)
C2 Mo1 C3 34.80(8)
C5 Mo1 C3 57.85(8)
C8 Mo1 C3 93.10(8)
C10 Mo1 C3 104.46(7)
C18 Mo1 C4 120.08(8)
C17 Mo1 C4 146.66(9)
C9 Mo1 C4 119.92(8)
C1 Mo1 C4 58.20(7)
C2 Mo1 C4 57.78(8)
C5 Mo1 C4 34.71(8)
C8 Mo1 C4 109.28(8)
C10 Mo1 C4 88.41(7)
C3 Mo1 C4 33.91(8)
C4 C5 C1 107.9(2)
C4 C5 Mo1 76.05(12)
C1 C5 Mo1 70.84(12)
C4 C5 H5 126.1
C1 C5 H5 126.1
Mo1 C5 H5 118.9
C16 C15 C14 118.6(2)
C16 C15 H15 120.8
C14 C15 H15 120.6
C12 C11 C16 120.1(2)
C12 C11 C10 132.9(2)
C16 C11 C10 107.03(18)
C9 C8 C16 107.70(19)
C9 C8 Mo1 67.89(12)
C16 C8 Mo1 97.94(13)
C9 C8 H8 126.2
C16 C8 H8 126.1
Mo1 C8 H8 101.8
C4 C3 C2 108.3(2)
C4 C3 Mo1 73.25(12)
C2 C3 Mo1 69.00(12)
C4 C3 H3 126.0
C2 C3 H3 125.8
Mo1 C3 H3 123.6
C6 O2 C7 115.48(19)
C15 C16 C11 120.9(2)
C15 C16 C8 132.1(2)
C11 C16 C8 107.06(19)
O3 C17 Mo1 176.6(2)
O4 C18 Mo1 176.5(2)
C13 C14 C15 120.6(2)
C13 C14 H14 119.8
C15 C14 H14 119.6
C3 C4 C5 108.52(19)
C3 C4 Mo1 72.84(12)
C5 C4 Mo1 69.24(12)
C3 C4 H4 125.8
C5 C4 H4 125.7
Mo1 C4 H4 123.7
C8 C9 C10 106.97(19)
C8 C9 Mo1 76.92(12)
C10 C9 Mo1 77.02(12)
C8 C9 H9 126.5
C10 C9 H9 126.5
Mo1 C9 H9 112.1
C9 C10 C11 107.21(19)
C9 C10 Mo1 67.59(12)
C11 C10 Mo1 97.87(13)
C9 C10 H10 126.5
C11 C10 H10 126.3
Mo1 C10 H10 102.1
C11 C12 C13 118.3(2)
C11 C12 H12 120.8
C13 C12 H12 120.9
C14 C13 C12 121.5(2)
C14 C13 H13 119.2
C12 C13 H13 119.3
O1 C6 O2 124.5(2)
O1 C6 C1 123.7(2)
O2 C6 C1 111.86(19)
C3 C2 C1 107.7(2)
C3 C2 Mo1 76.21(12)
C1 C2 Mo1 71.05(12)
C3 C2 H2 126.1
C1 C2 H2 126.2
Mo1 C2 H2 118.4
C5 C1 C2 107.60(19)
C5 C1 C6 127.8(2)
C2 C1 C6 124.5(2)
C5 C1 Mo1 73.39(12)
C2 C1 Mo1 72.77(12)
C6 C1 Mo1 122.50(15)
O2 C7 H7A 109.6
O2 C7 H7B 109.4
H7A C7 H7B 109.5
O2 C7 H7C 109.4
H7A C7 H7C 109.5
H7B C7 H7C 109.5

loop_
_geom_bond_atom_site_label_1
_geom_bond_atom_site_label_2
_geom_bond_distance
Mo1 C18 1.964(2)
Mo1 C17 1.979(2)
Mo1 C9 2.269(2)
Mo1 C1 2.291(2)
Mo1 C2 2.314(2)
Mo1 C5 2.324(2)
Mo1 C8 2.386(2)
Mo1 C10 2.392(2)
Mo1 C3 2.407(2)
Mo1 C4 2.412(2)
O1 C6 1.205(3)
C5 C4 1.415(3)
C5 C1 1.418(3)
C5 H5 0.9300
C15 C16 1.382(3)
C15 C14 1.394(3)
C15 H15 0.9300
C11 C12 1.388(3)
C11 C16 1.417(3)
C11 C10 1.469(3)
C8 C9 1.411(3)
C8 C16 1.465(3)
C8 H8 0.9300
C3 C4 1.405(3)
C3 C2 1.414(3)
C3 H3 0.9300
O2 C6 1.335(3)
O2 C7 1.449(3)
O3 C17 1.141(3)
O4 C18 1.146(3)
C14 C13 1.383(4)
C14 H14 0.9301
C4 H4 0.9301
C9 C10 1.421(3)
C9 H9 0.9299
C10 H10 0.9300
C12 C13 1.395(3)
C12 H12 0.9300
C13 H13 0.9301
C6 C1 1.473(3)
C2 C1 1.430(3)
C2 H2 0.9300
C7 H7A 0.9600
C7 H7B 0.9600
C7 H7C 0.9600
